data_7703000
loop_
_publ_author_name
'Lugosan, Adriana'
'Cundari, Thomas'
'Fleming, Kristin'
'Dickie, Diane A.'
'Zeller, Matthias'
'Ghannam, Jack'
'Lee, Wei-Tsung'

_publ_section_title
;
 Synthesis, characterization, DFT calculations, and reactivity study of a
 nitrido-bridged dimeric vanadium(iv) complex.
;
_journal_issue 4
_journal_name_full 'Dalton transactions (Cambridge, England : 2003)'
_journal_page_first 1200
_journal_page_last 1206
_journal_paper_doi 10.1039/c9dt04544a
_journal_volume 49
_journal_year 2020
_chemical_formula_sum 'C68 H88 Cl N10 O3 V2'
_chemical_formula_weight 1230.81
_space_group_crystal_system triclinic
_space_group_IT_number 2
_space_group_name_Hall '-P 1'
_space_group_name_H-M_alt 'P -1'
_atom_sites_solution_hydrogens geom
_atom_sites_solution_primary direct
_atom_sites_solution_secondary difmap
_audit_creation_method SHELXL-2014/7
_audit_update_record
;
2019-03-27 deposited with the CCDC.	2019-12-18 downloaded from the CCDC.
;
_cell_angle_alpha 94.679(6)
_cell_angle_beta 95.011(6)
_cell_angle_gamma 99.765(5)
_cell_formula_units_Z 2
_cell_length_a 10.5713(9)
_cell_length_b 16.0342(11)
_cell_length_c 19.4152(15)
_cell_measurement_reflns_used 62964
_cell_measurement_temperature 100(2)
_cell_measurement_theta_max 72.364
_cell_measurement_theta_min 4.594
_cell_volume 3215.2(4)
_computing_cell_refinement 'HKL3000 (Otwinowski & Minor, 1997)'
_computing_data_collection 'CrystalClear-SM Expert 2.1 b32 (Rigaku, 2014)'
_computing_data_reduction 'HKL3000 (Otwinowski & Minor, 1997)'
_computing_structure_refinement
;  
SHELXL-2014/7 (Sheldrick, 2014), 
SHELXLE Rev794 (H\"ubschle et al., 2011)
;
_computing_structure_solution 'SHELXS-97 (Sheldrick, 2008)'
_diffrn_ambient_temperature 100(2)
_diffrn_measured_fraction_theta_full 0.967
_diffrn_measured_fraction_theta_max 0.929
_diffrn_measurement_device_type 'Rigaku Rapid II curved image plate diffractometer'
_diffrn_measurement_method 'omega scans'
_diffrn_radiation_monochromator 'laterally graded multilayer (Goebel) mirror'
_diffrn_radiation_type CuK\a
_diffrn_radiation_wavelength 1.54178
_diffrn_reflns_av_unetI/netI 0.1300
_diffrn_reflns_Laue_measured_fraction_full 0.967
_diffrn_reflns_Laue_measured_fraction_max 0.929
_diffrn_reflns_limit_h_max 13
_diffrn_reflns_limit_h_min -13
_diffrn_reflns_limit_k_max 19
_diffrn_reflns_limit_k_min -19
_diffrn_reflns_limit_l_max 23
_diffrn_reflns_limit_l_min -23
_diffrn_reflns_number 62964
_diffrn_reflns_point_group_measured_fraction_full 0.967
_diffrn_reflns_point_group_measured_fraction_max 0.929
_diffrn_reflns_theta_full 67.679
_diffrn_reflns_theta_max 72.364
_diffrn_reflns_theta_min 4.594
_diffrn_source 'microfocus X-ray tube'
_exptl_absorpt_coefficient_mu 3.238
_exptl_absorpt_correction_T_max 0.881
_exptl_absorpt_correction_T_min 0.662
_exptl_absorpt_correction_type multi-scan
_exptl_absorpt_process_details 'SCALEPACK (Otwinowski & Minor, 1997)'
_exptl_crystal_colour brown
_exptl_crystal_density_diffrn 1.271
_exptl_crystal_description needle
_exptl_crystal_F_000 1306
_exptl_crystal_size_max 0.200
_exptl_crystal_size_mid 0.040
_exptl_crystal_size_min 0.040
_refine_diff_density_max 1.511
_refine_diff_density_min -0.902
_refine_diff_density_rms 0.100
_refine_ls_extinction_method none
_refine_ls_goodness_of_fit_ref 1.087
_refine_ls_hydrogen_treatment constr
_refine_ls_matrix_type full
_refine_ls_number_parameters 843
_refine_ls_number_reflns 62964
_refine_ls_number_restraints 248
_refine_ls_restrained_S_all 1.091
_refine_ls_R_factor_all 0.2001
_refine_ls_R_factor_gt 0.1087
_refine_ls_shift/su_max 0.005
_refine_ls_shift/su_mean 0.000
_refine_ls_structure_factor_coef Fsqd
_refine_ls_weighting_details 'w=1/[\s^2^(Fo^2^)+(0.1315P)^2^+11.5788P] where P=(Fo^2^+2Fc^2^)/3'
_refine_ls_weighting_scheme calc
_refine_ls_wR_factor_gt 0.2749
_refine_ls_wR_factor_ref 0.3430
_reflns_Friedel_coverage 0.000
_reflns_number_gt 31570
_reflns_number_total 62964
_reflns_threshold_expression 'I > 2\s(I)'
_cod_data_source_file c9dt04544a2.cif
_cod_data_source_block 3_5
_cod_depositor_comments 'Adding full bibliography for 7702999--7703002.cif.'
_cod_database_code 7703000
_shelx_shelxl_version_number 2014/7
_shelx_space_group_comment
;
The symmetry employed for this shelxl refinement is uniquely defined
by the following loop, which should always be used as a source of
symmetry information in preference to the above space-group names.
They are only intended as comments.
;
_shelx_estimated_absorpt_t_min 0.564
_shelx_estimated_absorpt_t_max 0.881

loop_
_space_group_symop_operation_xyz
'x, y, z'
'-x, -y, -z'

loop_
_atom_site_label
_atom_site_type_symbol
_atom_site_fract_x
_atom_site_fract_y
_atom_site_fract_z
_atom_site_U_iso_or_equiv
_atom_site_adp_type
_atom_site_occupancy
_atom_site_site_symmetry_order
_atom_site_calc_flag
_atom_site_refinement_flags_posn
_atom_site_refinement_flags_adp
_atom_site_refinement_flags_occupancy
_atom_site_disorder_assembly
_atom_site_disorder_group
O2 O 0.768(3) 0.6400(16) 0.6103(14) 0.189(8) Uani 0.369(10) 1 d D U P A 1
C1 C 0.723(3) 0.5439(15) 0.6029(11) 0.166(8) Uani 0.369(10) 1 d D U P A 1
H1C H 0.7827 0.5152 0.5772 0.200 Uiso 0.369(10) 1 calc R U P A 1
H1D H 0.7192 0.5226 0.6492 0.200 Uiso 0.369(10) 1 calc R U P A 1
C2 C 0.589(3) 0.5261(17) 0.563(2) 0.187(9) Uani 0.369(10) 1 d D U P A 1
H2C H 0.5237 0.5011 0.5929 0.224 Uiso 0.369(10) 1 calc R U P A 1
H2D H 0.5865 0.4855 0.5215 0.224 Uiso 0.369(10) 1 calc R U P A 1
C3 C 0.558(3) 0.610(2) 0.541(3) 0.181(8) Uani 0.369(10) 1 d D U P A 1
H3C H 0.5177 0.6040 0.4928 0.217 Uiso 0.369(10) 1 calc R U P A 1
H3D H 0.5009 0.6339 0.5724 0.217 Uiso 0.369(10) 1 calc R U P A 1
C4 C 0.691(3) 0.6669(18) 0.548(2) 0.191(7) Uani 0.369(10) 1 d D U P A 1
H4C H 0.7344 0.6587 0.5056 0.229 Uiso 0.369(10) 1 calc R U P A 1
H4D H 0.6839 0.7275 0.5563 0.229 Uiso 0.369(10) 1 calc R U P A 1
O2C O 0.6183(17) 0.6842(10) 0.5885(11) 0.188(7) Uani 0.631(10) 1 d D U P A 2
C1C C 0.7604(16) 0.6951(12) 0.5763(16) 0.191(8) Uani 0.631(10) 1 d D U P A 2
H1CA H 0.7833 0.7444 0.5494 0.229 Uiso 0.631(10) 1 calc R U P A 2
H1CB H 0.8149 0.7058 0.6213 0.229 Uiso 0.631(10) 1 calc R U P A 2
C2C C 0.7847(14) 0.6144(14) 0.5362(14) 0.176(7) Uani 0.631(10) 1 d D U P A 2
H2CA H 0.8359 0.6278 0.4969 0.211 Uiso 0.631(10) 1 calc R U P A 2
H2CB H 0.8296 0.5799 0.5668 0.211 Uiso 0.631(10) 1 calc R U P A 2
C3C C 0.6478(17) 0.5694(14) 0.5107(11) 0.170(7) Uani 0.631(10) 1 d D U P A 2
H3CA H 0.6435 0.5076 0.4989 0.204 Uiso 0.631(10) 1 calc R U P A 2
H3CB H 0.6113 0.5944 0.4702 0.204 Uiso 0.631(10) 1 calc R U P A 2
C4C C 0.5815(19) 0.5876(12) 0.5756(12) 0.195(8) Uani 0.631(10) 1 d D U P A 2
H4CA H 0.4868 0.5691 0.5670 0.234 Uiso 0.631(10) 1 calc R U P A 2
H4CB H 0.6150 0.5595 0.6151 0.234 Uiso 0.631(10) 1 calc R U P A 2
O1 O 0.7282(6) 0.9071(4) 0.2341(3) 0.0625(19) Uani 1 1 d . . . . .
V1A V 0.88032(18) 0.88333(12) 0.27578(10) 0.0619(6) Uani 1 1 d D U . . .
Cl1A Cl 0.9988(8) 0.9720(5) 0.3593(5) 0.064(3) Uani 0.496(12) 1 d . U P B 1
O1A O 0.978(2) 0.9349(14) 0.3399(14) 0.089(8) Uani 0.504(12) 1 d D U P B 2
N1A N 1.0045(7) 0.9463(5) 0.2052(4) 0.061(2) Uani 1 1 d . . . . .
N2A N 1.0992(7) 0.9123(5) 0.1733(4) 0.059(2) Uani 1 1 d . . . . .
N3A N 0.9313(7) 0.7774(5) 0.2421(4) 0.053(2) Uani 1 1 d . . . . .
N4A N 0.7261(7) 0.7265(5) 0.3378(4) 0.056(2) Uani 1 1 d . . . . .
N5A N 0.7707(7) 0.8121(5) 0.3481(4) 0.055(2) Uani 1 1 d . . . . .
C1A C 1.1880(10) 0.9743(7) 0.1537(5) 0.064(3) Uani 1 1 d . . . . .
H1A H 1.2626 0.9663 0.1318 0.077 Uiso 1 1 calc R U . . .
C2A C 1.1520(10) 1.0508(7) 0.1709(5) 0.069(3) Uani 1 1 d . . . . .
H2A H 1.1948 1.1057 0.1629 0.082 Uiso 1 1 calc R U . . .
C3A C 1.0392(10) 1.0307(7) 0.2027(6) 0.062(3) Uani 1 1 d . . . . .
C4A C 0.9602(11) 1.0943(7) 0.2311(6) 0.071(3) Uani 1 1 d . . . . .
H4A H 0.8848 1.0624 0.2513 0.086 Uiso 1 1 calc R U . . .
C5A C 1.0417(11) 1.1544(8) 0.2881(8) 0.124(6) Uani 1 1 d . . . . .
H5AA H 1.1139 1.1881 0.2687 0.185 Uiso 1 1 calc R U . . .
H5AB H 1.0753 1.1217 0.3238 0.185 Uiso 1 1 calc R U . . .
H5AC H 0.9890 1.1924 0.3089 0.185 Uiso 1 1 calc R U . . .
C6A C 0.9094(13) 1.1392(8) 0.1707(7) 0.114(5) Uani 1 1 d . . . . .
H6AA H 0.9823 1.1683 0.1487 0.171 Uiso 1 1 calc R U . . .
H6AB H 0.8591 1.1809 0.1881 0.171 Uiso 1 1 calc R U . . .
H6AC H 0.8544 1.0972 0.1365 0.171 Uiso 1 1 calc R U . . .
C7A C 1.0150(9) 0.7633(6) 0.1913(5) 0.056(3) Uani 1 1 d . . . . .
C8A C 1.0891(9) 0.8235(6) 0.1563(6) 0.056(3) Uani 1 1 d . . . . .
C9A C 1.1510(9) 0.7950(6) 0.1003(5) 0.057(3) Uani 1 1 d . . . . .
H9A H 1.1951 0.8355 0.0736 0.069 Uiso 1 1 calc R U . . .
C10A C 1.1494(9) 0.7098(7) 0.0830(6) 0.058(3) Uani 1 1 d . . . . .
C11A C 1.0885(9) 0.6500(6) 0.1232(5) 0.059(3) Uani 1 1 d . . . . .
H11A H 1.0926 0.5915 0.1141 0.071 Uiso 1 1 calc R U . . .
C12A C 1.0225(9) 0.6771(6) 0.1760(5) 0.054(3) Uani 1 1 d . . . . .
C13A C 0.9408(9) 0.6319(6) 0.2233(5) 0.055(3) Uani 1 1 d . . . . .
C14A C 0.9158(9) 0.5481(6) 0.2353(5) 0.059(3) Uani 1 1 d . . . . .
H14A H 0.9558 0.5080 0.2105 0.071 Uiso 1 1 calc R U . . .
C15A C 0.8326(10) 0.5217(7) 0.2833(5) 0.059(3) Uani 1 1 d . . . . .
C16A C 0.7711(9) 0.5831(6) 0.3163(5) 0.059(3) Uani 1 1 d . . . . .
H16A H 0.7113 0.5656 0.3484 0.071 Uiso 1 1 calc R U . . .
C17A C 0.7943(9) 0.6678(6) 0.3038(5) 0.053(3) Uani 1 1 d . . . . .
C18A C 0.8865(9) 0.6961(6) 0.2594(5) 0.052(3) Uani 1 1 d . . . . .
C19A C 1.2047(10) 0.6819(7) 0.0142(6) 0.061(3) Uani 1 1 d . . . . .
C20A C 1.1083(14) 0.6926(11) -0.0440(7) 0.142(7) Uani 1 1 d . . . . .
H20A H 1.1143 0.6530 -0.0843 0.212 Uiso 1 1 calc R U . . .
H20B H 1.1260 0.7511 -0.0566 0.212 Uiso 1 1 calc R U . . .
H20C H 1.0212 0.6806 -0.0292 0.212 Uiso 1 1 calc R U . . .
C21A C 1.3313(12) 0.7356(8) 0.0069(7) 0.123(5) Uani 1 1 d . . . . .
H21A H 1.3641 0.7156 -0.0360 0.184 Uiso 1 1 calc R U . . .
H21B H 1.3927 0.7316 0.0468 0.184 Uiso 1 1 calc R U . . .
H21C H 1.3204 0.7949 0.0050 0.184 Uiso 1 1 calc R U . . .
C22A C 1.2235(14) 0.5908(8) 0.0111(7) 0.124(6) Uani 1 1 d . . . . .
H22A H 1.2588 0.5758 -0.0323 0.187 Uiso 1 1 calc R U . . .
H22B H 1.1403 0.5537 0.0130 0.187 Uiso 1 1 calc R U . . .
H22C H 1.2836 0.5836 0.0507 0.187 Uiso 1 1 calc R U . . .
C23A C 0.8117(11) 0.4295(6) 0.3005(6) 0.060(3) Uani 1 1 d . . . . .
C24A C 0.7708(11) 0.3704(7) 0.2335(6) 0.084(4) Uani 1 1 d . . . . .
H24A H 0.6914 0.3838 0.2105 0.126 Uiso 1 1 calc R U . . .
H24B H 0.7552 0.3112 0.2446 0.126 Uiso 1 1 calc R U . . .
H24C H 0.8393 0.3784 0.2026 0.126 Uiso 1 1 calc R U . . .
C25A C 0.9385(11) 0.4094(7) 0.3339(6) 0.085(4) Uani 1 1 d . . . . .
H25A H 1.0068 0.4236 0.3035 0.127 Uiso 1 1 calc R U . . .
H25B H 0.9275 0.3487 0.3404 0.127 Uiso 1 1 calc R U . . .
H25C H 0.9624 0.4430 0.3790 0.127 Uiso 1 1 calc R U . . .
C26A C 0.7081(11) 0.4116(6) 0.3504(6) 0.085(4) Uani 1 1 d . . . . .
H26A H 0.6271 0.4258 0.3302 0.128 Uiso 1 1 calc R U . . .
H26B H 0.7363 0.4463 0.3948 0.128 Uiso 1 1 calc R U . . .
H26C H 0.6947 0.3512 0.3582 0.128 Uiso 1 1 calc R U . . .
C27A C 0.6226(9) 0.7047(7) 0.3734(6) 0.067(3) Uani 1 1 d . . . . .
H27A H 0.5742 0.6491 0.3736 0.080 Uiso 1 1 calc R U . . .
C28A C 0.6004(9) 0.7764(6) 0.4088(5) 0.060(3) Uani 1 1 d . . . . .
H28A H 0.5343 0.7805 0.4384 0.072 Uiso 1 1 calc R U . . .
C29A C 0.6943(10) 0.8434(7) 0.3931(5) 0.056(3) Uani 1 1 d . . . . .
C30A C 0.7205(10) 0.9330(7) 0.4229(6) 0.070(3) Uani 1 1 d . . . . .
H30A H 0.7571 0.9697 0.3877 0.084 Uiso 1 1 calc R U . . .
C31A C 0.5975(10) 0.9622(7) 0.4449(6) 0.079(4) Uani 1 1 d . . . . .
H31A H 0.5303 0.9508 0.4055 0.118 Uiso 1 1 calc R U . . .
H31B H 0.6164 1.0234 0.4597 0.118 Uiso 1 1 calc R U . . .
H31C H 0.5673 0.9312 0.4835 0.118 Uiso 1 1 calc R U . . .
C32A C 0.8187(11) 0.9428(8) 0.4870(7) 0.099(4) Uani 1 1 d . . . . .
H32A H 0.8923 0.9163 0.4755 0.148 Uiso 1 1 calc R U . . .
H32B H 0.7781 0.9149 0.5246 0.148 Uiso 1 1 calc R U . . .
H32C H 0.8487 1.0033 0.5019 0.148 Uiso 1 1 calc R U . . .
V1B V 0.56156(17) 0.86891(11) 0.19532(10) 0.0591(6) Uani 1 1 d D U . . .
Cl1B Cl 0.4810(11) 0.9343(8) 0.1085(7) 0.070(3) Uani 0.504(12) 1 d . U P B 2
O1B O 0.477(3) 0.916(2) 0.1350(16) 0.101(11) Uani 0.496(12) 1 d D U P B 1
N1B N 0.6304(7) 0.7806(5) 0.1203(4) 0.058(2) Uani 1 1 d . . . . .
N2B N 0.6274(8) 0.6962(5) 0.1281(4) 0.060(2) Uani 1 1 d . . . . .
N3B N 0.4575(7) 0.7689(5) 0.2276(4) 0.055(2) Uani 1 1 d . . . . .
N4B N 0.3663(7) 0.9192(5) 0.3011(4) 0.058(2) Uani 1 1 d . . . . .
N5B N 0.4780(7) 0.9457(5) 0.2697(4) 0.060(2) Uani 1 1 d . . . . .
C1B C 0.7209(9) 0.6669(7) 0.0943(5) 0.066(3) Uani 1 1 d . . . . .
H1B H 0.7414 0.6115 0.0933 0.079 Uiso 1 1 calc R U . . .
C2B C 0.7793(9) 0.7336(7) 0.0619(5) 0.065(3) Uani 1 1 d . . . . .
H2B H 0.8478 0.7323 0.0335 0.078 Uiso 1 1 calc R U . . .
C3B C 0.7210(10) 0.8041(7) 0.0779(5) 0.059(3) Uani 1 1 d . . . . .
C4B C 0.7417(10) 0.8883(7) 0.0511(6) 0.066(3) Uani 1 1 d . . . . .
H4B H 0.7261 0.9318 0.0878 0.079 Uiso 1 1 calc R U . . .
C5B C 0.8772(9) 0.9158(7) 0.0285(6) 0.083(4) Uani 1 1 d . . . . .
H5BA H 0.8895 0.8775 -0.0113 0.124 Uiso 1 1 calc R U . . .
H5BB H 0.9423 0.9133 0.0671 0.124 Uiso 1 1 calc R U . . .
H5BC H 0.8861 0.9741 0.0155 0.124 Uiso 1 1 calc R U . . .
C6B C 0.6452(11) 0.8877(8) -0.0137(7) 0.108(5) Uani 1 1 d . . . . .
H6BA H 0.6638 0.8483 -0.0512 0.161 Uiso 1 1 calc R U . . .
H6BB H 0.6537 0.9451 -0.0288 0.161 Uiso 1 1 calc R U . . .
H6BC H 0.5571 0.8693 -0.0021 0.161 Uiso 1 1 calc R U . . .
C7B C 0.4578(9) 0.6837(6) 0.2076(5) 0.055(3) Uani 1 1 d . . . . .
C8B C 0.5294(10) 0.6465(7) 0.1598(6) 0.059(3) Uani 1 1 d . . . . .
C9B C 0.5034(9) 0.5591(7) 0.1445(6) 0.064(3) Uani 1 1 d . . . . .
H9B H 0.5525 0.5348 0.1121 0.077 Uiso 1 1 calc R U . . .
C10B C 0.4106(9) 0.5044(7) 0.1732(6) 0.058(3) Uani 1 1 d . . . . .
C11B C 0.3473(9) 0.5414(7) 0.2256(5) 0.062(3) Uani 1 1 d . . . . .
H11B H 0.2886 0.5060 0.2498 0.074 Uiso 1 1 calc R U . . .
C12B C 0.3695(9) 0.6288(7) 0.2423(6) 0.059(3) Uani 1 1 d . . . . .
C13B C 0.3173(9) 0.6823(6) 0.2898(5) 0.052(3) Uani 1 1 d . . . . .
C14B C 0.2379(9) 0.6664(6) 0.3423(5) 0.057(3) Uani 1 1 d . . . . .
H14B H 0.2027 0.6095 0.3494 0.068 Uiso 1 1 calc R U . . .
C15B C 0.2100(9) 0.7337(6) 0.3844(5) 0.049(3) Uani 1 1 d . . . . .
C16B C 0.2530(9) 0.8155(6) 0.3675(5) 0.057(3) Uani 1 1 d . . . . .
H16B H 0.2269 0.8611 0.3937 0.068 Uiso 1 1 calc R U . . .
C17B C 0.3304(9) 0.8355(6) 0.3157(5) 0.055(3) Uani 1 1 d . . . . .
C18B C 0.3684(9) 0.7662(6) 0.2769(5) 0.055(3) Uani 1 1 d . . . . .
C19B C 0.3717(10) 0.4095(7) 0.1506(6) 0.067(3) Uani 1 1 d . . . . .
C20B C 0.4532(10) 0.3795(6) 0.0966(6) 0.079(4) Uani 1 1 d . . . . .
H20D H 0.4245 0.3185 0.0833 0.118 Uiso 1 1 calc R U . . .
H20E H 0.5439 0.3900 0.1159 0.118 Uiso 1 1 calc R U . . .
H20F H 0.4442 0.4106 0.0555 0.118 Uiso 1 1 calc R U . . .
C21B C 0.3785(11) 0.3550(6) 0.2115(6) 0.079(4) Uani 1 1 d . . . . .
H21D H 0.3488 0.2950 0.1946 0.119 Uiso 1 1 calc R U . . .
H21E H 0.3233 0.3721 0.2461 0.119 Uiso 1 1 calc R U . . .
H21F H 0.4678 0.3630 0.2328 0.119 Uiso 1 1 calc R U . . .
C22B C 0.2304(10) 0.3917(7) 0.1176(6) 0.080(4) Uani 1 1 d . . . . .
H22D H 0.2232 0.4227 0.0764 0.121 Uiso 1 1 calc R U . . .
H22E H 0.1748 0.4105 0.1514 0.121 Uiso 1 1 calc R U . . .
H22F H 0.2034 0.3306 0.1042 0.121 Uiso 1 1 calc R U . . .
C23B C 0.1422(10) 0.7199(6) 0.4499(6) 0.056(3) Uani 1 1 d . . . . .
C24B C 0.2423(10) 0.7485(7) 0.5127(6) 0.087(4) Uani 1 1 d . . . . .
H24D H 0.3093 0.7131 0.5119 0.130 Uiso 1 1 calc R U . . .
H24E H 0.2002 0.7427 0.5555 0.130 Uiso 1 1 calc R U . . .
H24F H 0.2817 0.8081 0.5110 0.130 Uiso 1 1 calc R U . . .
C25B C 0.0849(10) 0.6270(6) 0.4541(6) 0.077(4) Uani 1 1 d . . . . .
H25D H 0.0311 0.6043 0.4107 0.115 Uiso 1 1 calc R U . . .
H25E H 0.0321 0.6224 0.4931 0.115 Uiso 1 1 calc R U . . .
H25F H 0.1547 0.5944 0.4611 0.115 Uiso 1 1 calc R U . . .
C26B C 0.0337(9) 0.7728(7) 0.4547(6) 0.074(3) Uani 1 1 d . . . . .
H26D H -0.0341 0.7525 0.4164 0.110 Uiso 1 1 calc R U . . .
H26E H 0.0690 0.8328 0.4516 0.110 Uiso 1 1 calc R U . . .
H26F H -0.0027 0.7666 0.4991 0.110 Uiso 1 1 calc R U . . .
C27B C 0.3126(10) 0.9857(6) 0.3230(5) 0.063(3) Uani 1 1 d . . . . .
H27B H 0.2360 0.9829 0.3455 0.076 Uiso 1 1 calc R U . . .
C28B C 0.3885(9) 1.0577(6) 0.3070(6) 0.066(3) Uani 1 1 d . . . . .
H28B H 0.3751 1.1145 0.3162 0.079 Uiso 1 1 calc R U . . .
C29B C 0.4902(9) 1.0314(7) 0.2745(6) 0.064(3) Uani 1 1 d . . . . .
C30B C 0.6001(10) 1.0869(6) 0.2476(6) 0.061(3) Uani 1 1 d . . . . .
H30B H 0.6560 1.0500 0.2258 0.073 Uiso 1 1 calc R U . . .
C31B C 0.6800(10) 1.1435(7) 0.3100(6) 0.076(3) Uani 1 1 d . . . . .
H31D H 0.7574 1.1762 0.2944 0.114 Uiso 1 1 calc R U . . .
H31E H 0.7054 1.1076 0.3454 0.114 Uiso 1 1 calc R U . . .
H31F H 0.6279 1.1827 0.3298 0.114 Uiso 1 1 calc R U . . .
C32B C 0.5476(10) 1.1390(7) 0.1924(6) 0.079(4) Uani 1 1 d . . . . .
H32D H 0.6197 1.1763 0.1758 0.119 Uiso 1 1 calc R U . . .
H32E H 0.4898 1.1737 0.2128 0.119 Uiso 1 1 calc R U . . .
H32F H 0.5000 1.1005 0.1534 0.119 Uiso 1 1 calc R U . . .

loop_
_atom_site_aniso_label
_atom_site_aniso_U_11
_atom_site_aniso_U_22
_atom_site_aniso_U_33
_atom_site_aniso_U_23
_atom_site_aniso_U_13
_atom_site_aniso_U_12
O2 0.165(13) 0.173(15) 0.241(17) 0.009(14) 0.101(14) 0.032(13)
C1 0.157(14) 0.135(15) 0.230(17) 0.010(15) 0.114(14) 0.044(13)
C2 0.183(15) 0.148(17) 0.233(18) -0.005(16) 0.108(15) 0.007(15)
C3 0.170(14) 0.151(16) 0.228(18) 0.003(15) 0.110(14) 0.012(13)
C4 0.178(13) 0.167(14) 0.235(16) 0.011(14) 0.096(13) 0.017(12)
O2C 0.175(12) 0.170(13) 0.232(15) 0.015(12) 0.102(12) 0.025(11)
C1C 0.171(14) 0.177(16) 0.233(17) 0.012(14) 0.079(14) 0.029(14)
C2C 0.164(13) 0.156(14) 0.228(17) 0.014(13) 0.106(13) 0.048(12)
C3C 0.168(13) 0.132(14) 0.221(16) -0.015(13) 0.121(13) 0.023(12)
C4C 0.180(13) 0.165(14) 0.240(16) -0.015(14) 0.107(13) 0.005(12)
O1 0.049(4) 0.067(4) 0.078(5) 0.016(4) 0.018(4) 0.019(3)
V1A 0.0685(13) 0.0577(12) 0.0674(15) 0.0111(11) 0.0290(11) 0.0203(10)
Cl1A 0.054(4) 0.057(5) 0.083(6) 0.011(4) 0.020(4) 0.009(3)
O1A 0.111(15) 0.046(12) 0.107(18) 0.018(12) 0.044(13) -0.013(11)
N1A 0.071(6) 0.055(5) 0.066(6) 0.013(5) 0.031(5) 0.023(4)
N2A 0.061(5) 0.065(6) 0.061(6) 0.019(5) 0.029(5) 0.018(4)
N3A 0.060(5) 0.051(5) 0.053(6) 0.008(4) 0.022(4) 0.015(4)
N4A 0.061(5) 0.054(5) 0.066(6) 0.018(5) 0.030(5) 0.022(4)
N5A 0.059(5) 0.058(6) 0.058(6) 0.012(5) 0.023(5) 0.024(4)
C1A 0.070(7) 0.064(7) 0.059(8) 0.009(6) 0.027(6) 0.005(6)
C2A 0.083(8) 0.055(7) 0.073(9) 0.008(6) 0.037(7) 0.010(6)
C3A 0.073(7) 0.056(7) 0.069(8) 0.014(6) 0.032(6) 0.025(6)
C4A 0.085(8) 0.053(7) 0.087(10) 0.012(7) 0.041(7) 0.025(6)
C5A 0.080(9) 0.095(10) 0.186(16) -0.063(10) 0.050(10) 0.004(8)
C6A 0.145(12) 0.110(11) 0.127(13) 0.072(10) 0.071(10) 0.078(10)
C7A 0.060(6) 0.060(7) 0.053(7) 0.016(6) 0.017(6) 0.017(5)
C8A 0.061(6) 0.045(6) 0.065(8) 0.010(6) 0.009(6) 0.015(5)
C9A 0.064(6) 0.063(7) 0.050(7) 0.009(6) 0.022(6) 0.017(5)
C10A 0.053(6) 0.061(7) 0.067(8) 0.009(6) 0.021(6) 0.021(5)
C11A 0.062(6) 0.056(7) 0.065(8) 0.006(6) 0.025(6) 0.018(5)
C12A 0.057(6) 0.054(6) 0.054(7) 0.004(6) 0.014(6) 0.018(5)
C13A 0.060(6) 0.057(7) 0.055(7) 0.006(6) 0.020(6) 0.021(5)
C14A 0.074(7) 0.044(6) 0.065(8) 0.009(6) 0.023(6) 0.016(5)
C15A 0.073(7) 0.056(7) 0.047(7) 0.003(6) 0.012(6) 0.008(5)
C16A 0.063(6) 0.054(7) 0.062(8) 0.009(6) 0.023(6) 0.008(5)
C17A 0.056(6) 0.052(6) 0.053(7) 0.000(5) 0.019(5) 0.013(5)
C18A 0.061(6) 0.050(6) 0.049(7) 0.005(5) 0.014(5) 0.021(5)
C19A 0.062(7) 0.069(8) 0.056(8) 0.006(6) 0.022(6) 0.017(6)
C20A 0.134(13) 0.25(2) 0.063(10) -0.008(11) 0.029(10) 0.101(13)
C21A 0.115(11) 0.124(12) 0.125(13) -0.032(10) 0.074(10) 0.001(9)
C22A 0.176(14) 0.105(11) 0.115(12) 0.010(10) 0.094(11) 0.049(10)
C23A 0.080(8) 0.049(6) 0.053(8) 0.003(6) 0.025(6) 0.011(6)
C24A 0.107(9) 0.059(8) 0.085(10) 0.002(7) 0.033(8) 0.001(7)
C25A 0.086(9) 0.078(9) 0.098(10) 0.027(8) 0.019(8) 0.025(7)
C26A 0.110(9) 0.058(7) 0.096(10) 0.017(7) 0.052(8) 0.016(7)
C27A 0.062(7) 0.063(7) 0.077(9) 0.006(6) 0.031(6) 0.005(5)
C28A 0.068(7) 0.062(7) 0.056(8) 0.007(6) 0.025(6) 0.018(6)
C29A 0.071(7) 0.064(7) 0.040(7) 0.010(6) 0.013(6) 0.024(6)
C30A 0.068(7) 0.077(8) 0.076(9) 0.012(7) 0.028(7) 0.030(6)
C31A 0.081(8) 0.083(9) 0.080(9) -0.003(7) 0.019(7) 0.037(7)
C32A 0.076(8) 0.099(10) 0.120(12) -0.029(9) 0.002(9) 0.032(8)
V1B 0.0647(12) 0.0607(12) 0.0590(14) 0.0137(10) 0.0220(11) 0.0192(10)
Cl1B 0.061(4) 0.069(5) 0.088(8) 0.014(4) 0.028(4) 0.022(3)
O1B 0.104(16) 0.103(19) 0.11(2) 0.015(15) 0.032(16) 0.042(14)
N1B 0.062(5) 0.056(6) 0.058(6) 0.010(5) 0.014(5) 0.010(4)
N2B 0.065(6) 0.057(6) 0.064(7) 0.007(5) 0.023(5) 0.016(4)
N3B 0.065(5) 0.051(5) 0.057(6) 0.006(4) 0.018(5) 0.024(4)
N4B 0.060(5) 0.053(5) 0.065(6) 0.007(5) 0.019(5) 0.019(4)
N5B 0.063(5) 0.048(5) 0.075(7) 0.013(5) 0.023(5) 0.011(4)
C1B 0.067(7) 0.067(7) 0.067(8) -0.002(6) 0.029(6) 0.017(6)
C2B 0.059(7) 0.079(8) 0.057(8) -0.002(6) 0.019(6) 0.007(6)
C3B 0.064(7) 0.067(7) 0.050(7) 0.007(6) 0.019(6) 0.011(6)
C4B 0.060(7) 0.077(8) 0.061(8) 0.012(7) 0.022(6) 0.002(6)
C5B 0.063(7) 0.097(9) 0.091(10) 0.021(8) 0.024(7) 0.008(6)
C6B 0.080(9) 0.140(12) 0.105(12) 0.074(10) -0.003(9) 0.003(8)
C7B 0.056(6) 0.044(6) 0.065(8) 0.001(5) 0.016(6) 0.006(5)
C8B 0.068(7) 0.052(7) 0.062(8) 0.006(6) 0.023(6) 0.013(5)
C9B 0.064(7) 0.068(8) 0.064(8) 0.006(6) 0.016(6) 0.018(6)
C10B 0.060(6) 0.061(7) 0.057(8) 0.005(6) 0.012(6) 0.017(5)
C11B 0.063(7) 0.067(7) 0.059(8) 0.012(6) 0.020(6) 0.011(6)
C12B 0.064(7) 0.048(6) 0.068(8) 0.005(6) 0.015(6) 0.016(5)
C13B 0.061(6) 0.051(6) 0.047(7) 0.003(5) 0.016(5) 0.013(5)
C14B 0.058(6) 0.058(7) 0.056(8) 0.010(6) 0.009(6) 0.008(5)
C15B 0.055(6) 0.062(7) 0.038(6) 0.008(5) 0.013(5) 0.022(5)
C16B 0.070(7) 0.056(7) 0.050(7) 0.000(6) 0.021(6) 0.022(5)
C17B 0.055(6) 0.049(6) 0.064(8) 0.001(6) 0.019(6) 0.014(5)
C18B 0.059(6) 0.061(7) 0.049(7) 0.006(6) 0.013(6) 0.017(5)
C19B 0.067(7) 0.061(7) 0.077(9) -0.001(7) 0.023(7) 0.021(6)
C20B 0.085(8) 0.063(7) 0.089(9) -0.019(7) 0.022(7) 0.021(6)
C21B 0.100(9) 0.054(7) 0.094(10) 0.009(7) 0.032(8) 0.027(6)
C22B 0.079(8) 0.074(8) 0.088(10) -0.011(7) 0.024(7) 0.014(6)
C23B 0.062(7) 0.055(7) 0.058(8) 0.009(6) 0.017(6) 0.019(5)
C24B 0.078(8) 0.106(10) 0.085(10) 0.033(8) 0.022(8) 0.025(7)
C25B 0.097(9) 0.071(8) 0.072(8) 0.015(7) 0.048(7) 0.016(7)
C26B 0.068(7) 0.087(8) 0.073(9) 0.008(7) 0.028(6) 0.024(6)
C27B 0.073(7) 0.056(7) 0.069(8) 0.006(6) 0.020(6) 0.026(6)
C28B 0.067(7) 0.046(6) 0.091(9) 0.007(6) 0.027(7) 0.018(5)
C29B 0.057(6) 0.064(7) 0.077(9) 0.020(6) 0.021(6) 0.014(6)
C30B 0.068(7) 0.048(6) 0.071(9) 0.008(6) 0.020(6) 0.012(5)
C31B 0.085(8) 0.060(7) 0.087(10) 0.012(7) 0.025(7) 0.010(6)
C32B 0.076(8) 0.088(9) 0.086(9) 0.039(8) 0.029(7) 0.025(7)

loop_
_atom_type_symbol
_atom_type_description
_atom_type_scat_dispersion_real
_atom_type_scat_dispersion_imag
_atom_type_scat_source
C C 0.0181 0.0091 'International Tables Vol C Tables 4.2.6.8 and 6.1.1.4'
H H 0.0000 0.0000 'International Tables Vol C Tables 4.2.6.8 and 6.1.1.4'
N N 0.0311 0.0180 'International Tables Vol C Tables 4.2.6.8 and 6.1.1.4'
Cl Cl 0.3639 0.7018 'International Tables Vol C Tables 4.2.6.8 and 6.1.1.4'
V V 0.0687 2.1097 'International Tables Vol C Tables 4.2.6.8 and 6.1.1.4'
O O 0.0492 0.0322 'International Tables Vol C Tables 4.2.6.8 and 6.1.1.4'

loop_
_geom_angle_atom_site_label_1
_geom_angle_atom_site_label_2
_geom_angle_atom_site_label_3
_geom_angle
C1 O2 C4 102.0(13)
C2 C1 O2 107.2(15)
C2 C1 H1C 110.3
O2 C1 H1C 110.3
C2 C1 H1D 110.3
O2 C1 H1D 110.3
H1C C1 H1D 108.5
C1 C2 C3 107.6(16)
C1 C2 H2C 110.2
C3 C2 H2C 110.2
C1 C2 H2D 110.2
C3 C2 H2D 110.2
H2C C2 H2D 108.5
C4 C3 C2 102.8(14)
C4 C3 H3C 111.2
C2 C3 H3C 111.2
C4 C3 H3D 111.2
C2 C3 H3D 111.2
H3C C3 H3D 109.1
O2 C4 C3 106(2)
O2 C4 H4C 110.5
C3 C4 H4C 110.5
O2 C4 H4D 110.5
C3 C4 H4D 110.5
H4C C4 H4D 108.7
C4C O2C C1C 99.7(11)
C2C C1C O2C 109.0(10)
C2C C1C H1CA 109.9
O2C C1C H1CA 109.9
C2C C1C H1CB 109.9
O2C C1C H1CB 109.9
H1CA C1C H1CB 108.3
C3C C2C C1C 101.9(10)
C3C C2C H2CA 111.4
C1C C2C H2CA 111.4
C3C C2C H2CB 111.4
C1C C2C H2CB 111.4
H2CA C2C H2CB 109.3
C2C C3C C4C 99.4(12)
C2C C3C H3CA 111.9
C4C C3C H3CA 111.9
C2C C3C H3CB 111.9
C4C C3C H3CB 111.9
H3CA C3C H3CB 109.6
O2C C4C C3C 101.6(11)
O2C C4C H4CA 111.4
C3C C4C H4CA 111.4
O2C C4C H4CB 111.4
C3C C4C H4CB 111.4
H4CA C4C H4CB 109.3
V1B O1 V1A 149.0(4)
O1A V1A O1 130.2(9)
O1A V1A N3A 112.9(9)
O1 V1A N3A 116.9(3)
O1A V1A N1A 88.5(9)
O1 V1A N1A 96.0(3)
N3A V1A N1A 87.6(3)
O1A V1A N5A 90.1(9)
O1 V1A N5A 89.3(3)
N3A V1A N5A 87.7(3)
N1A V1A N5A 174.1(3)
O1 V1A Cl1A 121.2(3)
N3A V1A Cl1A 121.9(3)
N1A V1A Cl1A 86.2(3)
N5A V1A Cl1A 93.3(3)
C3A N1A N2A 103.9(8)
C3A N1A V1A 126.9(6)
N2A N1A V1A 125.4(6)
C1A N2A N1A 110.9(8)
C1A N2A C8A 126.5(8)
N1A N2A C8A 122.0(8)
C18A N3A C7A 103.2(7)
C18A N3A V1A 127.8(6)
C7A N3A V1A 129.0(6)
C27A N4A N5A 110.7(8)
C27A N4A C17A 125.3(9)
N5A N4A C17A 123.2(7)
C29A N5A N4A 105.6(8)
C29A N5A V1A 126.1(7)
N4A N5A V1A 123.8(6)
N2A C1A C2A 108.2(9)
N2A C1A H1A 125.9
C2A C1A H1A 125.9
C1A C2A C3A 105.1(9)
C1A C2A H2A 127.5
C3A C2A H2A 127.5
N1A C3A C2A 112.0(9)
N1A C3A C4A 122.3(9)
C2A C3A C4A 125.7(10)
C5A C4A C3A 109.4(10)
C5A C4A C6A 113.5(11)
C3A C4A C6A 108.4(9)
C5A C4A H4A 108.5
C3A C4A H4A 108.5
C6A C4A H4A 108.5
C4A C5A H5AA 109.5
C4A C5A H5AB 109.5
H5AA C5A H5AB 109.5
C4A C5A H5AC 109.5
H5AA C5A H5AC 109.5
H5AB C5A H5AC 109.5
C4A C6A H6AA 109.5
C4A C6A H6AB 109.5
H6AA C6A H6AB 109.5
C4A C6A H6AC 109.5
H6AA C6A H6AC 109.5
H6AB C6A H6AC 109.5
C8A C7A C12A 118.2(9)
C8A C7A N3A 128.2(9)
C12A C7A N3A 113.7(9)
C7A C8A C9A 118.7(9)
C7A C8A N2A 122.4(9)
C9A C8A N2A 118.9(9)
C10A C9A C8A 121.7(10)
C10A C9A H9A 119.2
C8A C9A H9A 119.2
C9A C10A C11A 119.6(9)
C9A C10A C19A 118.8(9)
C11A C10A C19A 121.3(9)
C12A C11A C10A 119.0(9)
C12A C11A H11A 120.5
C10A C11A H11A 120.5
C11A C12A C7A 122.1(10)
C11A C12A C13A 132.9(9)
C7A C12A C13A 104.8(8)
C14A C13A C18A 123.1(9)
C14A C13A C12A 132.0(9)
C18A C13A C12A 104.9(9)
C13A C14A C15A 120.3(9)
C13A C14A H14A 119.9
C15A C14A H14A 119.9
C14A C15A C16A 117.6(10)
C14A C15A C23A 120.3(9)
C16A C15A C23A 122.1(9)
C17A C16A C15A 122.7(9)
C17A C16A H16A 118.7
C15A C16A H16A 118.7
C16A C17A C18A 119.8(9)
C16A C17A N4A 119.7(8)
C18A C17A N4A 120.4(9)
N3A C18A C17A 130.4(8)
N3A C18A C13A 113.4(8)
C17A C18A C13A 116.2(9)
C21A C19A C20A 109.6(11)
C21A C19A C22A 107.8(10)
C20A C19A C22A 109.8(11)
C21A C19A C10A 111.6(9)
C20A C19A C10A 106.3(9)
C22A C19A C10A 111.8(9)
C19A C20A H20A 109.5
C19A C20A H20B 109.5
H20A C20A H20B 109.5
C19A C20A H20C 109.5
H20A C20A H20C 109.5
H20B C20A H20C 109.5
C19A C21A H21A 109.5
C19A C21A H21B 109.5
H21A C21A H21B 109.5
C19A C21A H21C 109.5
H21A C21A H21C 109.5
H21B C21A H21C 109.5
C19A C22A H22A 109.5
C19A C22A H22B 109.5
H22A C22A H22B 109.5
C19A C22A H22C 109.5
H22A C22A H22C 109.5
H22B C22A H22C 109.5
C15A C23A C24A 109.4(9)
C15A C23A C26A 112.1(8)
C24A C23A C26A 108.8(9)
C15A C23A C25A 109.5(9)
C24A C23A C25A 108.2(9)
C26A C23A C25A 108.7(9)
C23A C24A H24A 109.5
C23A C24A H24B 109.5
H24A C24A H24B 109.5
C23A C24A H24C 109.5
H24A C24A H24C 109.5
H24B C24A H24C 109.5
C23A C25A H25A 109.5
C23A C25A H25B 109.5
H25A C25A H25B 109.5
C23A C25A H25C 109.5
H25A C25A H25C 109.5
H25B C25A H25C 109.5
C23A C26A H26A 109.5
C23A C26A H26B 109.5
H26A C26A H26B 109.5
C23A C26A H26C 109.5
H26A C26A H26C 109.5
H26B C26A H26C 109.5
C28A C27A N4A 107.9(9)
C28A C27A H27A 126.1
N4A C27A H27A 126.1
C27A C28A C29A 106.6(9)
C27A C28A H28A 126.7
C29A C28A H28A 126.7
N5A C29A C28A 109.1(9)
N5A C29A C30A 122.2(9)
C28A C29A C30A 128.6(9)
C29A C30A C32A 109.1(9)
C29A C30A C31A 111.7(9)
C32A C30A C31A 108.5(9)
C29A C30A H30A 109.2
C32A C30A H30A 109.2
C31A C30A H30A 109.2
C30A C31A H31A 109.5
C30A C31A H31B 109.5
H31A C31A H31B 109.5
C30A C31A H31C 109.5
H31A C31A H31C 109.5
H31B C31A H31C 109.5
C30A C32A H32A 109.5
C30A C32A H32B 109.5
H32A C32A H32B 109.5
C30A C32A H32C 109.5
H32A C32A H32C 109.5
H32B C32A H32C 109.5
O1B V1B O1 126.6(12)
O1B V1B N3B 113.1(12)
O1 V1B N3B 120.1(3)
O1B V1B N5B 83.9(12)
O1 V1B N5B 94.4(3)
N3B V1B N5B 87.2(3)
O1B V1B N1B 96.4(12)
O1 V1B N1B 90.0(3)
N3B V1B N1B 87.4(3)
N5B V1B N1B 174.3(3)
O1 V1B Cl1B 119.4(4)
N3B V1B Cl1B 120.4(4)
N5B V1B Cl1B 90.4(4)
N1B V1B Cl1B 90.6(4)
C3B N1B N2B 107.5(8)
C3B N1B V1B 124.4(7)
N2B N1B V1B 123.7(6)
C1B N2B N1B 110.3(8)
C1B N2B C8B 126.1(9)
N1B N2B C8B 123.1(8)
C7B N3B C18B 103.6(8)
C7B N3B V1B 127.7(6)
C18B N3B V1B 128.6(6)
C27B N4B C17B 126.2(8)
C27B N4B N5B 111.4(8)
C17B N4B N5B 121.8(7)
C29B N5B N4B 104.0(8)
C29B N5B V1B 125.7(7)
N4B N5B V1B 125.9(6)
N2B C1B C2B 106.0(9)
N2B C1B H1B 127.0
C2B C1B H1B 127.0
C1B C2B C3B 108.4(9)
C1B C2B H2B 125.8
C3B C2B H2B 125.8
N1B C3B C2B 107.6(10)
N1B C3B C4B 123.0(9)
C2B C3B C4B 129.3(9)
C3B C4B C5B 114.3(9)
C3B C4B C6B 109.7(9)
C5B C4B C6B 106.4(9)
C3B C4B H4B 108.8
C5B C4B H4B 108.8
C6B C4B H4B 108.8
C4B C5B H5BA 109.5
C4B C5B H5BB 109.5
H5BA C5B H5BB 109.5
C4B C5B H5BC 109.5
H5BA C5B H5BC 109.5
H5BB C5B H5BC 109.5
C4B C6B H6BA 109.5
C4B C6B H6BB 109.5
H6BA C6B H6BB 109.5
C4B C6B H6BC 109.5
H6BA C6B H6BC 109.5
H6BB C6B H6BC 109.5
N3B C7B C8B 130.1(9)
N3B C7B C12B 111.9(8)
C8B C7B C12B 118.1(9)
C9B C8B C7B 118.7(10)
C9B C8B N2B 119.9(9)
C7B C8B N2B 121.4(9)
C8B C9B C10B 124.6(10)
C8B C9B H9B 117.7
C10B C9B H9B 117.7
C9B C10B C11B 116.3(10)
C9B C10B C19B 124.6(9)
C11B C10B C19B 119.1(9)
C12B C11B C10B 120.9(10)
C12B C11B H11B 119.5
C10B C11B H11B 119.5
C11B C12B C13B 132.8(10)
C11B C12B C7B 121.0(9)
C13B C12B C7B 106.1(9)
C14B C13B C18B 121.3(9)
C14B C13B C12B 133.1(10)
C18B C13B C12B 105.5(8)
C15B C14B C13B 119.8(9)
C15B C14B H14B 120.1
C13B C14B H14B 120.1
C16B C15B C14B 117.7(9)
C16B C15B C23B 120.4(9)
C14B C15B C23B 121.8(9)
C17B C16B C15B 125.0(9)
C17B C16B H16B 117.5
C15B C16B H16B 117.5
C16B C17B N4B 121.2(9)
C16B C17B C18B 116.6(9)
N4B C17B C18B 122.1(9)
N3B C18B C13B 112.6(8)
N3B C18B C17B 128.3(9)
C13B C18B C17B 119.0(9)
C20B C19B C10B 112.3(9)
C20B C19B C21B 108.4(9)
C10B C19B C21B 112.6(10)
C20B C19B C22B 107.4(9)
C10B C19B C22B 108.7(8)
C21B C19B C22B 107.0(9)
C19B C20B H20D 109.5
C19B C20B H20E 109.5
H20D C20B H20E 109.5
C19B C20B H20F 109.5
H20D C20B H20F 109.5
H20E C20B H20F 109.5
C19B C21B H21D 109.5
C19B C21B H21E 109.5
H21D C21B H21E 109.5
C19B C21B H21F 109.5
H21D C21B H21F 109.5
H21E C21B H21F 109.5
C19B C22B H22D 109.5
C19B C22B H22E 109.5
H22D C22B H22E 109.5
C19B C22B H22F 109.5
H22D C22B H22F 109.5
H22E C22B H22F 109.5
C25B C23B C15B 112.6(8)
C25B C23B C24B 107.8(9)
C15B C23B C24B 108.0(8)
C25B C23B C26B 108.5(8)
C15B C23B C26B 111.3(9)
C24B C23B C26B 108.5(9)
C23B C24B H24D 109.5
C23B C24B H24E 109.5
H24D C24B H24E 109.5
C23B C24B H24F 109.5
H24D C24B H24F 109.5
H24E C24B H24F 109.5
C23B C25B H25D 109.5
C23B C25B H25E 109.5
H25D C25B H25E 109.5
C23B C25B H25F 109.5
H25D C25B H25F 109.5
H25E C25B H25F 109.5
C23B C26B H26D 109.5
C23B C26B H26E 109.5
H26D C26B H26E 109.5
C23B C26B H26F 109.5
H26D C26B H26F 109.5
H26E C26B H26F 109.5
N4B C27B C28B 107.5(9)
N4B C27B H27B 126.3
C28B C27B H27B 126.3
C27B C28B C29B 106.4(9)
C27B C28B H28B 126.8
C29B C28B H28B 126.8
N5B C29B C28B 110.7(9)
N5B C29B C30B 122.3(9)
C28B C29B C30B 127.1(10)
C29B C30B C32B 109.7(9)
C29B C30B C31B 108.1(9)
C32B C30B C31B 112.5(9)
C29B C30B H30B 108.8
C32B C30B H30B 108.8
C31B C30B H30B 108.8
C30B C31B H31D 109.5
C30B C31B H31E 109.5
H31D C31B H31E 109.5
C30B C31B H31F 109.5
H31D C31B H31F 109.5
H31E C31B H31F 109.5
C30B C32B H32D 109.5
C30B C32B H32E 109.5
H32D C32B H32E 109.5
C30B C32B H32F 109.5
H32D C32B H32F 109.5
H32E C32B H32F 109.5

loop_
_geom_bond_atom_site_label_1
_geom_bond_atom_site_label_2
_geom_bond_distance
O2 C1 1.525(8)
O2 C4 1.525(8)
C1 C2 1.525(8)
C1 H1C 0.9900
C1 H1D 0.9900
C2 C3 1.525(8)
C2 H2C 0.9900
C2 H2D 0.9900
C3 C4 1.525(8)
C3 H3C 0.9900
C3 H3D 0.9900
C4 H4C 0.9900
C4 H4D 0.9900
O2C C4C 1.525(8)
O2C C1C 1.525(8)
C1C C2C 1.525(8)
C1C H1CA 0.9900
C1C H1CB 0.9900
C2C C3C 1.524(8)
C2C H2CA 0.9900
C2C H2CB 0.9900
C3C C4C 1.526(8)
C3C H3CA 0.9900
C3C H3CB 0.9900
C4C H4CA 0.9900
C4C H4CB 0.9900
O1 V1B 1.836(7)
O1 V1A 1.849(6)
V1A O1A 1.62(3)
V1A N3A 1.949(7)
V1A N1A 2.171(8)
V1A N5A 2.172(8)
V1A Cl1A 2.210(9)
N1A C3A 1.347(11)
N1A N2A 1.386(9)
N2A C1A 1.350(11)
N2A C8A 1.418(11)
N3A C18A 1.387(11)
N3A C7A 1.410(10)
N4A C27A 1.356(10)
N4A N5A 1.366(9)
N4A C17A 1.433(10)
N5A C29A 1.363(10)
C1A C2A 1.369(12)
C1A H1A 0.9500
C2A C3A 1.392(12)
C2A H2A 0.9500
C3A C4A 1.523(12)
C4A C5A 1.507(15)
C4A C6A 1.531(14)
C4A H4A 1.0000
C5A H5AA 0.9800
C5A H5AB 0.9800
C5A H5AC 0.9800
C6A H6AA 0.9800
C6A H6AB 0.9800
C6A H6AC 0.9800
C7A C8A 1.397(12)
C7A C12A 1.408(12)
C8A C9A 1.401(12)
C9A C10A 1.377(12)
C9A H9A 0.9500
C10A C11A 1.394(12)
C10A C19A 1.566(12)
C11A C12A 1.372(11)
C11A H11A 0.9500
C12A C13A 1.465(12)
C13A C14A 1.368(12)
C13A C18A 1.426(11)
C14A C15A 1.379(12)
C14A H14A 0.9500
C15A C16A 1.411(12)
C15A C23A 1.525(12)
C16A C17A 1.384(12)
C16A H16A 0.9500
C17A C18A 1.400(12)
C19A C21A 1.487(13)
C19A C20A 1.495(15)
C19A C22A 1.505(14)
C20A H20A 0.9800
C20A H20B 0.9800
C20A H20C 0.9800
C21A H21A 0.9800
C21A H21B 0.9800
C21A H21C 0.9800
C22A H22A 0.9800
C22A H22B 0.9800
C22A H22C 0.9800
C23A C24A 1.528(13)
C23A C26A 1.532(12)
C23A C25A 1.533(13)
C24A H24A 0.9800
C24A H24B 0.9800
C24A H24C 0.9800
C25A H25A 0.9800
C25A H25B 0.9800
C25A H25C 0.9800
C26A H26A 0.9800
C26A H26B 0.9800
C26A H26C 0.9800
C27A C28A 1.355(12)
C27A H27A 0.9500
C28A C29A 1.406(12)
C28A H28A 0.9500
C29A C30A 1.475(13)
C30A C32A 1.528(15)
C30A C31A 1.538(11)
C30A H30A 1.0000
C31A H31A 0.9800
C31A H31B 0.9800
C31A H31C 0.9800
C32A H32A 0.9800
C32A H32B 0.9800
C32A H32C 0.9800
V1B O1B 1.72(3)
V1B N3B 1.964(8)
V1B N5B 2.164(8)
V1B N1B 2.203(8)
V1B Cl1B 2.237(12)
N1B C3B 1.343(11)
N1B N2B 1.369(10)
N2B C1B 1.359(10)
N2B C8B 1.414(11)
N3B C7B 1.391(10)
N3B C18B 1.400(10)
N4B C27B 1.346(10)
N4B C17B 1.391(11)
N4B N5B 1.394(9)
N5B C29B 1.354(11)
C1B C2B 1.368(12)
C1B H1B 0.9500
C2B C3B 1.402(13)
C2B H2B 0.9500
C3B C4B 1.475(13)
C4B C5B 1.538(12)
C4B C6B 1.547(14)
C4B H4B 1.0000
C5B H5BA 0.9800
C5B H5BB 0.9800
C5B H5BC 0.9800
C6B H6BA 0.9800
C6B H6BB 0.9800
C6B H6BC 0.9800
C7B C8B 1.405(12)
C7B C12B 1.425(12)
C8B C9B 1.384(12)
C9B C10B 1.387(12)
C9B H9B 0.9500
C10B C11B 1.411(12)
C10B C19B 1.524(13)
C11B C12B 1.388(12)
C11B H11B 0.9500
C12B C13B 1.418(12)
C13B C14B 1.390(12)
C13B C18B 1.412(12)
C14B C15B 1.388(12)
C14B H14B 0.9500
C15B C16B 1.388(12)
C15B C23B 1.527(12)
C16B C17B 1.375(12)
C16B H16B 0.9500
C17B C18B 1.425(12)
C19B C20B 1.513(12)
C19B C21B 1.531(13)
C19B C22B 1.543(13)
C20B H20D 0.9800
C20B H20E 0.9800
C20B H20F 0.9800
C21B H21D 0.9800
C21B H21E 0.9800
C21B H21F 0.9800
C22B H22D 0.9800
C22B H22E 0.9800
C22B H22F 0.9800
C23B C25B 1.521(12)
C23B C24B 1.529(14)
C23B C26B 1.543(12)
C24B H24D 0.9800
C24B H24E 0.9800
C24B H24F 0.9800
C25B H25D 0.9800
C25B H25E 0.9800
C25B H25F 0.9800
C26B H26D 0.9800
C26B H26E 0.9800
C26B H26F 0.9800
C27B C28B 1.365(12)
C27B H27B 0.9500
C28B C29B 1.401(12)
C28B H28B 0.9500
C29B C30B 1.498(12)
C30B C32B 1.535(13)
C30B C31B 1.545(13)
C30B H30B 1.0000
C31B H31D 0.9800
C31B H31E 0.9800
C31B H31F 0.9800
C32B H32D 0.9800
C32B H32E 0.9800
C32B H32F 0.9800

loop_
_geom_torsion_atom_site_label_1
_geom_torsion_atom_site_label_2
_geom_torsion_atom_site_label_3
_geom_torsion_atom_site_label_4
_geom_torsion
C4 O2 C1 C2 -26(3)
O2 C1 C2 C3 5(4)
C1 C2 C3 C4 18(5)
C1 O2 C4 C3 38(4)
C2 C3 C4 O2 -35(4)
C4C O2C C1C C2C 18(3)
O2C C1C C2C C3C 14(3)
C1C C2C C3C C4C -41(3)
C1C O2C C4C C3C -44(2)
C2C C3C C4C O2C 54(3)
V1B O1 V1A O1A -139.6(13)
V1B O1 V1A N3A 37.0(8)
V1B O1 V1A N1A 127.3(7)
V1B O1 V1A N5A -50.1(7)
V1B O1 V1A Cl1A -143.5(7)
C3A N1A N2A C1A 1.1(11)
V1A N1A N2A C1A -158.0(7)
C3A N1A N2A C8A -171.0(9)
V1A N1A N2A C8A 30.0(13)
C27A N4A N5A C29A 1.8(11)
C17A N4A N5A C29A -168.4(9)
C27A N4A N5A V1A -155.6(7)
C17A N4A N5A V1A 34.2(12)
N1A N2A C1A C2A -1.4(12)
C8A N2A C1A C2A 170.2(10)
N2A C1A C2A C3A 1.1(13)
N2A N1A C3A C2A -0.3(12)
V1A N1A C3A C2A 158.3(7)
N2A N1A C3A C4A 178.9(10)
V1A N1A C3A C4A -22.5(15)
C1A C2A C3A N1A -0.5(13)
C1A C2A C3A C4A -179.7(11)
N1A C3A C4A C5A 119.5(12)
C2A C3A C4A C5A -61.4(15)
N1A C3A C4A C6A -116.3(12)
C2A C3A C4A C6A 62.8(15)
C18A N3A C7A C8A -178.8(10)
V1A N3A C7A C8A 5.0(16)
C18A N3A C7A C12A 0.7(11)
V1A N3A C7A C12A -175.5(7)
C12A C7A C8A C9A 10.0(15)
N3A C7A C8A C9A -170.6(10)
C12A C7A C8A N2A -173.0(9)
N3A C7A C8A N2A 6.5(17)
C1A N2A C8A C7A 164.6(10)
N1A N2A C8A C7A -24.7(15)
C1A N2A C8A C9A -18.4(15)
N1A N2A C8A C9A 152.3(9)
C7A C8A C9A C10A -5.6(15)
N2A C8A C9A C10A 177.2(9)
C8A C9A C10A C11A -2.1(16)
C8A C9A C10A C19A 172.1(9)
C9A C10A C11A C12A 5.1(15)
C19A C10A C11A C12A -168.9(9)
C10A C11A C12A C7A -0.4(16)
C10A C11A C12A C13A 174.1(10)
C8A C7A C12A C11A -7.2(16)
N3A C7A C12A C11A 173.3(9)
C8A C7A C12A C13A 177.0(9)
N3A C7A C12A C13A -2.6(12)
C11A C12A C13A C14A 9(2)
C7A C12A C13A C14A -176.0(11)
C11A C12A C13A C18A -171.9(11)
C7A C12A C13A C18A 3.3(11)
C18A C13A C14A C15A 1.3(16)
C12A C13A C14A C15A -179.6(10)
C13A C14A C15A C16A 2.9(16)
C13A C14A C15A C23A -175.8(10)
C14A C15A C16A C17A -2.1(16)
C23A C15A C16A C17A 176.6(10)
C15A C16A C17A C18A -3.0(16)
C15A C16A C17A N4A 178.5(9)
C27A N4A C17A C16A -11.8(16)
N5A N4A C17A C16A 156.9(9)
C27A N4A C17A C18A 169.7(10)
N5A N4A C17A C18A -21.5(15)
C7A N3A C18A C17A -175.6(10)
V1A N3A C18A C17A 0.6(16)
C7A N3A C18A C13A 1.7(11)
V1A N3A C18A C13A 177.9(7)
C16A C17A C18A N3A -175.9(10)
N4A C17A C18A N3A 2.6(17)
C16A C17A C18A C13A 6.9(15)
N4A C17A C18A C13A -174.7(9)
C14A C13A C18A N3A 176.1(9)
C12A C13A C18A N3A -3.2(12)
C14A C13A C18A C17A -6.2(15)
C12A C13A C18A C17A 174.4(9)
C9A C10A C19A C21A 46.3(14)
C11A C10A C19A C21A -139.6(11)
C9A C10A C19A C20A -73.1(13)
C11A C10A C19A C20A 101.0(12)
C9A C10A C19A C22A 167.1(10)
C11A C10A C19A C22A -18.8(15)
C14A C15A C23A C24A -54.6(13)
C16A C15A C23A C24A 126.7(10)
C14A C15A C23A C26A -175.4(10)
C16A C15A C23A C26A 5.9(15)
C14A C15A C23A C25A 63.9(12)
C16A C15A C23A C25A -114.8(11)
N5A N4A C27A C28A -1.4(12)
C17A N4A C27A C28A 168.6(9)
N4A C27A C28A C29A 0.3(12)
N4A N5A C29A C28A -1.6(11)
V1A N5A C29A C28A 155.2(7)
N4A N5A C29A C30A 173.5(9)
V1A N5A C29A C30A -29.7(14)
C27A C28A C29A N5A 0.8(12)
C27A C28A C29A C30A -173.9(11)
N5A C29A C30A C32A -84.7(12)
C28A C29A C30A C32A 89.4(13)
N5A C29A C30A C31A 155.5(9)
C28A C29A C30A C31A -30.5(16)
V1A O1 V1B O1B -154.3(15)
V1A O1 V1B N3B 30.6(8)
V1A O1 V1B N5B 119.9(7)
V1A O1 V1B N1B -56.4(7)
V1A O1 V1B Cl1B -147.1(7)
C3B N1B N2B C1B 3.6(12)
V1B N1B N2B C1B -153.7(7)
C3B N1B N2B C8B -169.2(9)
V1B N1B N2B C8B 33.6(13)
C27B N4B N5B C29B 0.7(11)
C17B N4B N5B C29B -170.6(9)
C27B N4B N5B V1B -156.7(7)
C17B N4B N5B V1B 32.0(12)
N1B N2B C1B C2B -2.9(12)
C8B N2B C1B C2B 169.7(10)
N2B C1B C2B C3B 1.1(12)
N2B N1B C3B C2B -2.8(12)
V1B N1B C3B C2B 154.3(7)
N2B N1B C3B C4B 172.8(9)
V1B N1B C3B C4B -30.1(14)
C1B C2B C3B N1B 1.1(13)
C1B C2B C3B C4B -174.2(11)
N1B C3B C4B C5B 157.3(10)
C2B C3B C4B C5B -28.1(17)
N1B C3B C4B C6B -83.3(12)
C2B C3B C4B C6B 91.3(13)
C18B N3B C7B C8B -179.3(11)
V1B N3B C7B C8B -0.6(16)
C18B N3B C7B C12B 1.2(11)
V1B N3B C7B C12B 179.8(7)
N3B C7B C8B C9B -174.3(10)
C12B C7B C8B C9B 5.2(15)
N3B C7B C8B N2B 6.4(18)
C12B C7B C8B N2B -174.1(9)
C1B N2B C8B C9B -15.2(16)
N1B N2B C8B C9B 156.4(10)
C1B N2B C8B C7B 164.1(10)
N1B N2B C8B C7B -24.3(15)
C7B C8B C9B C10B 0.0(17)
N2B C8B C9B C10B 179.3(9)
C8B C9B C10B C11B -5.4(16)
C8B C9B C10B C19B 172.9(11)
C9B C10B C11B C12B 5.6(15)
C19B C10B C11B C12B -172.8(10)
C10B C11B C12B C13B 177.5(11)
C10B C11B C12B C7B -0.7(16)
N3B C7B C12B C11B 174.7(9)
C8B C7B C12B C11B -4.9(16)
N3B C7B C12B C13B -3.9(12)
C8B C7B C12B C13B 176.5(9)
C11B C12B C13B C14B 9(2)
C7B C12B C13B C14B -172.3(11)
C11B C12B C13B C18B -173.5(12)
C7B C12B C13B C18B 4.8(11)
C18B C13B C14B C15B -1.5(15)
C12B C13B C14B C15B 175.2(10)
C13B C14B C15B C16B 6.3(14)
C13B C14B C15B C23B -169.7(9)
C14B C15B C16B C17B -5.8(16)
C23B C15B C16B C17B 170.4(10)
C15B C16B C17B N4B 178.3(9)
C15B C16B C17B C18B 0.0(16)
C27B N4B C17B C16B -14.6(16)
N5B N4B C17B C16B 155.4(9)
C27B N4B C17B C18B 163.6(10)
N5B N4B C17B C18B -26.4(15)
C7B N3B C18B C13B 2.1(11)
V1B N3B C18B C13B -176.5(7)
C7B N3B C18B C17B 179.1(10)
V1B N3B C18B C17B 0.5(15)
C14B C13B C18B N3B 173.1(9)
C12B C13B C18B N3B -4.4(12)
C14B C13B C18B C17B -4.3(15)
C12B C13B C18B C17B 178.2(9)
C16B C17B C18B N3B -172.0(9)
N4B C17B C18B N3B 9.7(17)
C16B C17B C18B C13B 4.9(14)
N4B C17B C18B C13B -173.3(9)
C9B C10B C19B C20B 4.5(16)
C11B C10B C19B C20B -177.2(9)
C9B C10B C19B C21B 127.3(11)
C11B C10B C19B C21B -54.4(13)
C9B C10B C19B C22B -114.2(11)
C11B C10B C19B C22B 64.0(13)
C16B C15B C23B C25B 171.5(9)
C14B C15B C23B C25B -12.5(14)
C16B C15B C23B C24B -69.6(12)
C14B C15B C23B C24B 106.3(11)
C16B C15B C23B C26B 49.4(13)
C14B C15B C23B C26B -134.6(10)
C17B N4B C27B C28B 170.3(10)
N5B N4B C27B C28B -0.5(12)
N4B C27B C28B C29B 0.0(13)
N4B N5B C29B C28B -0.7(12)
V1B N5B C29B C28B 156.8(7)
N4B N5B C29B C30B 179.1(9)
V1B N5B C29B C30B -23.4(15)
C27B C28B C29B N5B 0.4(13)
C27B C28B C29B C30B -179.4(11)
N5B C29B C30B C32B 120.8(11)
C28B C29B C30B C32B -59.4(15)
N5B C29B C30B C31B -116.2(11)
C28B C29B C30B C31B 63.6(14)
